data_1501896
loop_
_publ_author_name
'Zhou, Rong'
'Wang, Jianfang'
'Song, Haibin'
'He, Zhengjie'

_publ_section_title
;
 Phosphine-catalyzed cascade [3 + 2] cyclization-allylic alkylation, [2 +
 2 + 1] annulation, and [3 + 2] cyclization reactions between allylic
 carbonates and enones.
;
_journal_issue 4
_journal_name_full 'Organic letters'
_journal_page_first 580
_journal_page_last 583
_journal_paper_doi 10.1021/ol102738b
_journal_volume 13
_journal_year 2011
_chemical_formula_sum 'C36 H30 N2 O8'
_chemical_formula_weight 618.62
_chemical_name_systematic
; 
 ? 
;
_space_group_IT_number 14
_symmetry_cell_setting monoclinic
_symmetry_space_group_name_Hall '-P 2ybc'
_symmetry_space_group_name_H-M 'P 1 21/c 1'
_atom_sites_solution_hydrogens geom
_atom_sites_solution_primary direct
_atom_sites_solution_secondary difmap
_audit_creation_method SHELXL-97
_cell_angle_alpha 90.00
_cell_angle_beta 93.811(4)
_cell_angle_gamma 90.00
_cell_formula_units_Z 4
_cell_length_a 11.6425(19)
_cell_length_b 22.489(4)
_cell_length_c 11.6436(18)
_cell_measurement_reflns_used 9926
_cell_measurement_temperature 113(2)
_cell_measurement_theta_max 27.9
_cell_measurement_theta_min 1.8
_cell_volume 3041.9(9)
_computing_cell_refinement CrystalClear
_computing_data_collection CrystalClear
_computing_data_reduction CrystalClear
_computing_molecular_graphics 'Bruker SHELXTL'
_computing_publication_material 'CrystalStructure 3.8'
_computing_structure_refinement 'SHELXL-97 (Sheldrick, 1997)'
_computing_structure_solution 'SHELXS-97 (Sheldrick, 1990)'
_diffrn_ambient_temperature 113(2)
_diffrn_detector_area_resol_mean 14.63
_diffrn_measured_fraction_theta_full 1.000
_diffrn_measured_fraction_theta_max 1.000
_diffrn_measurement_device_type 'Rigaku Saturn CCD area detector'
_diffrn_measurement_method '\w and \f scans'
_diffrn_radiation_monochromator multilayer
_diffrn_radiation_source 'rotating anode'
_diffrn_radiation_type MoK\a
_diffrn_radiation_wavelength 0.71073
_diffrn_reflns_av_R_equivalents 0.0320
_diffrn_reflns_av_sigmaI/netI 0.0277
_diffrn_reflns_limit_h_max 13
_diffrn_reflns_limit_h_min -13
_diffrn_reflns_limit_k_max 26
_diffrn_reflns_limit_k_min -23
_diffrn_reflns_limit_l_max 13
_diffrn_reflns_limit_l_min -13
_diffrn_reflns_number 22486
_diffrn_reflns_theta_full 25.02
_diffrn_reflns_theta_max 25.02
_diffrn_reflns_theta_min 1.75
_diffrn_standards_decay_% 0
_diffrn_standards_interval_count 0
_diffrn_standards_interval_time 0
_diffrn_standards_number 0
_exptl_absorpt_coefficient_mu 0.096
_exptl_absorpt_correction_T_max 0.9885
_exptl_absorpt_correction_T_min 0.9810
_exptl_absorpt_correction_type multi-scan
_exptl_absorpt_process_details CrystalClear
_exptl_crystal_colour Colorless
_exptl_crystal_density_diffrn 1.351
_exptl_crystal_density_method 'not measured'
_exptl_crystal_description Prism
_exptl_crystal_F_000 1296
_exptl_crystal_size_max 0.20
_exptl_crystal_size_mid 0.18
_exptl_crystal_size_min 0.12
_refine_diff_density_max 0.301
_refine_diff_density_min -0.221
_refine_diff_density_rms 0.042
_refine_ls_extinction_method none
_refine_ls_goodness_of_fit_ref 1.071
_refine_ls_hydrogen_treatment constr
_refine_ls_matrix_type full
_refine_ls_number_parameters 416
_refine_ls_number_reflns 5364
_refine_ls_number_restraints 0
_refine_ls_restrained_S_all 1.071
_refine_ls_R_factor_all 0.0441
_refine_ls_R_factor_gt 0.0381
_refine_ls_shift/su_max 0.001
_refine_ls_shift/su_mean 0.000
_refine_ls_structure_factor_coef Fsqd
_refine_ls_weighting_details 'calc w=1/[\s^2^(Fo^2^)+(0.0540P)^2^+0.3848P] where P=(Fo^2^+2Fc^2^)/3'
_refine_ls_weighting_scheme calc
_refine_ls_wR_factor_gt 0.0932
_refine_ls_wR_factor_ref 0.0975
_reflns_number_gt 4810
_reflns_number_total 5364
_reflns_threshold_expression >2sigma(I)
_cod_data_source_file ol102738b_si_003.cif
_cod_data_source_block m100315d1
_cod_depositor_comments
;
The following automatic conversions were performed:

'_symmetry_cell_setting' value 'Monoclinic' changed to 'monoclinic'
according to /home/saulius/struct/CIF-dictionaries/cif_core.dic
dictionary named 'cif_core.dic' version 2.4.1 from
2010-06-29.

'_exptl_absorpt_correction_type' value 'MULTI-SCAN'
changed to 'multi-scan' according to
/home/saulius/struct/CIF-dictionaries/cif_core.dic dictionary named
'cif_core.dic' version 2.4.1 from
2010-06-29.

'_refine_ls_hydrogen_treatment' value 'CONSTR' changed
to 'constr' according to
/home/saulius/struct/CIF-dictionaries/cif_core.dic dictionary named
'cif_core.dic' version 2.4.1 from 2010-06-29.

Automatic conversion script
Id: cif_fix_values 1715 2011-07-08 13:25:40Z adriana 
;
_cod_original_cell_volume 3041.8(8)
_cod_original_sg_symbol_H-M P2(1)/c
_cod_database_code 1501896

loop_
_symmetry_equiv_pos_as_xyz
'x, y, z'
'-x, y+1/2, -z+1/2'
'-x, -y, -z'
'x, -y-1/2, z-1/2'

loop_
_atom_site_label
_atom_site_type_symbol
_atom_site_fract_x
_atom_site_fract_y
_atom_site_fract_z
_atom_site_U_iso_or_equiv
_atom_site_adp_type
_atom_site_occupancy
_atom_site_symmetry_multiplicity
_atom_site_calc_flag
_atom_site_refinement_flags
O1 O 0.92132(12) -0.21384(5) 0.33405(9) 0.0439(3) Uani 1 1 d .
O2 O 0.85835(10) -0.26464(5) 0.47381(9) 0.0339(3) Uani 1 1 d .
O3 O 0.89696(8) 0.04348(4) 0.64666(8) 0.0223(2) Uani 1 1 d .
O4 O 0.89477(9) 0.12090(4) 1.07729(8) 0.0282(3) Uani 1 1 d .
O5 O 0.81323(11) 0.42022(5) 0.88632(9) 0.0381(3) Uani 1 1 d .
O6 O 0.69625(9) 0.40864(5) 1.02184(9) 0.0345(3) Uani 1 1 d .
O7 O 0.62130(9) 0.17985(5) 0.77729(9) 0.0328(3) Uani 1 1 d .
O8 O 0.53238(9) 0.18475(4) 0.94182(8) 0.0273(2) Uani 1 1 d .
N1 N 0.88774(11) -0.21772(5) 0.43125(10) 0.0254(3) Uani 1 1 d .
N2 N 0.76649(11) 0.38963(5) 0.95649(10) 0.0269(3) Uani 1 1 d .
C1 C 0.88817(12) -0.05801(6) 0.51268(11) 0.0223(3) Uani 1 1 d .
H1 H 0.8885 -0.0202 0.4762 0.027 Uiso 1 1 calc R
C2 C 0.88917(12) -0.10899(6) 0.44670(12) 0.0238(3) Uani 1 1 d .
H2 H 0.8933 -0.1067 0.3656 0.029 Uiso 1 1 calc R
C3 C 0.88409(12) -0.16331(6) 0.50125(11) 0.0208(3) Uani 1 1 d .
C4 C 0.87874(12) -0.16846(6) 0.61945(11) 0.0222(3) Uani 1 1 d .
H4 H 0.8728 -0.2063 0.6548 0.027 Uiso 1 1 calc R
C5 C 0.88236(12) -0.11700(6) 0.68434(11) 0.0215(3) Uani 1 1 d .
H5 H 0.8819 -0.1196 0.7657 0.026 Uiso 1 1 calc R
C6 C 0.88673(11) -0.06123(6) 0.63208(11) 0.0186(3) Uani 1 1 d .
C7 C 0.89157(11) -0.00338(6) 0.69806(11) 0.0180(3) Uani 1 1 d .
C8 C 0.88704(11) -0.00361(6) 0.82810(11) 0.0185(3) Uani 1 1 d .
H8 H 0.9166 -0.0422 0.8610 0.022 Uiso 1 1 calc R
C9 C 0.76184(12) 0.00783(6) 0.86218(11) 0.0194(3) Uani 1 1 d .
H9 H 0.7608 -0.0004 0.9465 0.023 Uiso 1 1 calc R
C10 C 0.74530(11) 0.07516(6) 0.84618(11) 0.0197(3) Uani 1 1 d .
H10 H 0.7249 0.0822 0.7625 0.024 Uiso 1 1 calc R
C11 C 0.86934(11) 0.10293(6) 0.87432(11) 0.0190(3) Uani 1 1 d .
H11 H 0.8909 0.1276 0.8076 0.023 Uiso 1 1 calc R
C12 C 0.95110(11) 0.04914(6) 0.88791(11) 0.0184(3) Uani 1 1 d .
H12 H 0.9561 0.0394 0.9719 0.022 Uiso 1 1 calc R
C13 C 1.07389(12) 0.06039(6) 0.85783(11) 0.0195(3) Uani 1 1 d .
C14 C 1.12516(12) 0.11559(7) 0.88031(12) 0.0251(3) Uani 1 1 d .
H14 H 1.0815 0.1465 0.9118 0.030 Uiso 1 1 calc R
C15 C 1.23886(13) 0.12611(7) 0.85750(13) 0.0297(4) Uani 1 1 d .
H15 H 1.2723 0.1639 0.8740 0.036 Uiso 1 1 calc R
C16 C 1.30377(13) 0.08174(7) 0.81087(12) 0.0306(4) Uani 1 1 d .
H16 H 1.3815 0.0890 0.7948 0.037 Uiso 1 1 calc R
C17 C 1.25417(12) 0.02676(7) 0.78797(12) 0.0269(3) Uani 1 1 d .
H17 H 1.2980 -0.0039 0.7557 0.032 Uiso 1 1 calc R
C18 C 1.14071(12) 0.01601(6) 0.81179(11) 0.0220(3) Uani 1 1 d .
H18 H 1.1082 -0.0221 0.7965 0.026 Uiso 1 1 calc R
C19 C 0.87263(12) 0.14148(6) 0.98174(11) 0.0211(3) Uani 1 1 d .
C20 C 0.84376(12) 0.20642(6) 0.97020(11) 0.0199(3) Uani 1 1 d .
C21 C 0.79030(12) 0.23376(6) 1.06002(12) 0.0240(3) Uani 1 1 d .
H21 H 0.7717 0.2108 1.1248 0.029 Uiso 1 1 calc R
C22 C 0.76393(12) 0.29373(7) 1.05629(12) 0.0249(3) Uani 1 1 d .
H22 H 0.7262 0.3122 1.1168 0.030 Uiso 1 1 calc R
C23 C 0.79417(12) 0.32591(6) 0.96198(12) 0.0219(3) Uani 1 1 d .
C24 C 0.84761(12) 0.30063(6) 0.87159(12) 0.0228(3) Uani 1 1 d .
H24 H 0.8680 0.3241 0.8083 0.027 Uiso 1 1 calc R
C25 C 0.87082(12) 0.24032(6) 0.87517(12) 0.0219(3) Uani 1 1 d .
H25 H 0.9053 0.2218 0.8127 0.026 Uiso 1 1 calc R
C26 C 0.64796(12) 0.10035(6) 0.91155(12) 0.0229(3) Uani 1 1 d .
C27 C 0.60055(14) 0.07337(7) 0.99751(13) 0.0360(4) Uani 1 1 d .
H27A H 0.5368 0.0910 1.0314 0.043 Uiso 1 1 calc R
H27B H 0.6302 0.0363 1.0254 0.043 Uiso 1 1 calc R
C28 C 0.60070(12) 0.15829(6) 0.86878(12) 0.0229(3) Uani 1 1 d .
C29 C 0.48856(14) 0.24262(7) 0.90727(14) 0.0323(4) Uani 1 1 d .
H29A H 0.4310 0.2387 0.8412 0.039 Uiso 1 1 calc R
H29B H 0.5521 0.2682 0.8838 0.039 Uiso 1 1 calc R
C30 C 0.43374(15) 0.26966(8) 1.00846(15) 0.0400(4) Uani 1 1 d .
H30A H 0.3712 0.2439 1.0311 0.060 Uiso 1 1 calc R
H30B H 0.4028 0.3089 0.9871 0.060 Uiso 1 1 calc R
H30C H 0.4916 0.2737 1.0731 0.060 Uiso 1 1 calc R
C31 C 0.67031(12) -0.03112(6) 0.80203(11) 0.0203(3) Uani 1 1 d .
C32 C 0.65758(12) -0.08923(7) 0.83944(12) 0.0248(3) Uani 1 1 d .
H32 H 0.7046 -0.1033 0.9035 0.030 Uiso 1 1 calc R
C33 C 0.57694(13) -0.12721(7) 0.78455(13) 0.0300(4) Uani 1 1 d .
H33 H 0.5700 -0.1670 0.8105 0.036 Uiso 1 1 calc R
C34 C 0.50742(13) -0.10690(7) 0.69266(13) 0.0304(4) Uani 1 1 d .
H34 H 0.4518 -0.1326 0.6555 0.037 Uiso 1 1 calc R
C35 C 0.51859(14) -0.04924(7) 0.65461(14) 0.0330(4) Uani 1 1 d .
H35 H 0.4707 -0.0353 0.5910 0.040 Uiso 1 1 calc R
C36 C 0.59951(13) -0.01161(7) 0.70886(13) 0.0289(4) Uani 1 1 d .
H36 H 0.6066 0.0280 0.6820 0.035 Uiso 1 1 calc R

loop_
_atom_site_aniso_label
_atom_site_aniso_U_11
_atom_site_aniso_U_22
_atom_site_aniso_U_33
_atom_site_aniso_U_23
_atom_site_aniso_U_13
_atom_site_aniso_U_12
O1 0.0773(9) 0.0294(7) 0.0262(6) -0.0050(5) 0.0128(6) 0.0005(6)
O2 0.0479(7) 0.0172(6) 0.0364(6) 0.0008(5) 0.0022(5) -0.0019(5)
O3 0.0265(5) 0.0182(6) 0.0219(5) 0.0018(4) -0.0005(4) -0.0012(4)
O4 0.0410(6) 0.0231(6) 0.0202(5) 0.0008(4) -0.0012(4) 0.0029(5)
O5 0.0591(8) 0.0215(6) 0.0334(6) 0.0042(5) 0.0003(5) -0.0001(5)
O6 0.0342(6) 0.0313(7) 0.0369(6) -0.0102(5) -0.0056(5) 0.0118(5)
O7 0.0365(6) 0.0311(6) 0.0317(6) 0.0091(5) 0.0076(5) 0.0087(5)
O8 0.0273(6) 0.0216(6) 0.0336(6) 0.0018(4) 0.0073(4) 0.0057(4)
N1 0.0310(7) 0.0199(7) 0.0248(7) -0.0004(5) -0.0026(5) 0.0029(5)
N2 0.0305(7) 0.0214(7) 0.0274(7) -0.0043(5) -0.0081(6) 0.0032(6)
C1 0.0271(8) 0.0177(8) 0.0218(7) 0.0020(6) -0.0010(6) -0.0003(6)
C2 0.0299(8) 0.0236(8) 0.0176(7) 0.0003(6) -0.0009(6) -0.0015(6)
C3 0.0201(7) 0.0194(8) 0.0227(7) -0.0032(6) 0.0001(5) 0.0010(6)
C4 0.0251(8) 0.0178(8) 0.0237(7) 0.0033(6) 0.0015(6) 0.0011(6)
C5 0.0233(7) 0.0229(8) 0.0182(7) 0.0005(6) 0.0017(6) 0.0006(6)
C6 0.0154(7) 0.0195(8) 0.0207(7) -0.0007(5) -0.0002(5) 0.0004(5)
C7 0.0135(7) 0.0188(8) 0.0213(7) 0.0002(6) -0.0011(5) 0.0008(5)
C8 0.0211(7) 0.0152(7) 0.0187(7) 0.0008(5) -0.0017(5) 0.0007(6)
C9 0.0209(7) 0.0202(8) 0.0170(7) 0.0009(5) 0.0007(5) 0.0011(6)
C10 0.0202(7) 0.0201(8) 0.0186(7) 0.0003(5) -0.0001(5) -0.0003(6)
C11 0.0212(7) 0.0169(7) 0.0187(7) 0.0003(5) -0.0002(5) -0.0011(6)
C12 0.0214(7) 0.0174(7) 0.0158(6) -0.0006(5) -0.0024(5) 0.0002(6)
C13 0.0215(7) 0.0210(8) 0.0151(6) 0.0012(5) -0.0047(5) 0.0000(6)
C14 0.0256(8) 0.0250(8) 0.0240(7) -0.0039(6) -0.0020(6) -0.0011(6)
C15 0.0280(8) 0.0287(9) 0.0318(8) -0.0060(7) -0.0025(6) -0.0093(7)
C16 0.0210(8) 0.0398(10) 0.0308(8) -0.0022(7) -0.0002(6) -0.0050(7)
C17 0.0245(8) 0.0308(9) 0.0251(8) -0.0032(6) -0.0002(6) 0.0033(6)
C18 0.0240(8) 0.0205(8) 0.0210(7) 0.0001(6) -0.0030(6) 0.0000(6)
C19 0.0210(7) 0.0207(8) 0.0215(7) -0.0002(6) 0.0011(6) -0.0012(6)
C20 0.0199(7) 0.0196(8) 0.0197(7) -0.0021(5) -0.0024(5) -0.0015(6)
C21 0.0291(8) 0.0225(8) 0.0206(7) -0.0011(6) 0.0020(6) 0.0002(6)
C22 0.0276(8) 0.0250(8) 0.0221(7) -0.0045(6) 0.0012(6) 0.0029(6)
C23 0.0207(7) 0.0176(8) 0.0264(7) -0.0031(6) -0.0057(6) 0.0008(6)
C24 0.0242(7) 0.0208(8) 0.0232(7) 0.0006(6) -0.0004(6) -0.0020(6)
C25 0.0229(7) 0.0204(8) 0.0225(7) -0.0029(6) 0.0021(6) -0.0006(6)
C26 0.0217(7) 0.0233(8) 0.0234(7) -0.0021(6) -0.0003(6) 0.0007(6)
C27 0.0394(10) 0.0318(10) 0.0386(9) 0.0080(7) 0.0154(7) 0.0129(8)
C28 0.0191(7) 0.0231(8) 0.0263(8) -0.0009(6) 0.0004(6) -0.0007(6)
C29 0.0299(9) 0.0215(9) 0.0460(9) 0.0062(7) 0.0070(7) 0.0054(7)
C30 0.0378(10) 0.0284(10) 0.0553(11) 0.0008(8) 0.0132(8) 0.0096(8)
C31 0.0194(7) 0.0217(8) 0.0203(7) -0.0018(6) 0.0042(5) -0.0007(6)
C32 0.0258(8) 0.0252(8) 0.0235(7) 0.0004(6) 0.0031(6) -0.0001(6)
C33 0.0322(9) 0.0219(8) 0.0362(8) -0.0015(7) 0.0044(7) -0.0047(7)
C34 0.0243(8) 0.0282(9) 0.0383(9) -0.0069(7) -0.0018(7) -0.0054(7)
C35 0.0295(9) 0.0322(10) 0.0355(9) 0.0008(7) -0.0096(7) -0.0034(7)
C36 0.0284(8) 0.0255(9) 0.0320(8) 0.0051(6) -0.0040(6) -0.0039(7)

loop_
_atom_type_symbol
_atom_type_description
_atom_type_scat_dispersion_real
_atom_type_scat_dispersion_imag
_atom_type_scat_source
C C 0.0033 0.0016 'International Tables Vol C Tables 4.2.6.8 and 6.1.1.4'
H H 0.0000 0.0000 'International Tables Vol C Tables 4.2.6.8 and 6.1.1.4'
N N 0.0061 0.0033 'International Tables Vol C Tables 4.2.6.8 and 6.1.1.4'
O O 0.0106 0.0060 'International Tables Vol C Tables 4.2.6.8 and 6.1.1.4'

loop_
_geom_angle_atom_site_label_1
_geom_angle_atom_site_label_2
_geom_angle_atom_site_label_3
_geom_angle
C28 O8 C29 115.86(11)
O2 N1 O1 123.39(12)
O2 N1 C3 118.23(12)
O1 N1 C3 118.37(12)
O5 N2 O6 124.16(13)
O5 N2 C23 118.13(12)
O6 N2 C23 117.70(13)
C2 C1 C6 120.89(13)
C2 C1 H1 119.6
C6 C1 H1 119.6
C3 C2 C1 118.48(13)
C3 C2 H2 120.8
C1 C2 H2 120.8
C2 C3 C4 122.47(13)
C2 C3 N1 118.50(12)
C4 C3 N1 119.01(12)
C5 C4 C3 118.11(13)
C5 C4 H4 120.9
C3 C4 H4 120.9
C4 C5 C6 120.99(12)
C4 C5 H5 119.5
C6 C5 H5 119.5
C1 C6 C5 118.98(13)
C1 C6 C7 117.42(12)
C5 C6 C7 123.59(12)
O3 C7 C6 119.85(12)
O3 C7 C8 120.00(12)
C6 C7 C8 120.13(11)
C7 C8 C12 113.57(11)
C7 C8 C9 110.40(10)
C12 C8 C9 100.99(10)
C7 C8 H8 110.5
C12 C8 H8 110.5
C9 C8 H8 110.5
C31 C9 C10 115.80(11)
C31 C9 C8 115.36(11)
C10 C9 C8 104.11(11)
C31 C9 H9 107.0
C10 C9 H9 107.0
C8 C9 H9 107.0
C26 C10 C9 113.53(11)
C26 C10 C11 116.71(11)
C9 C10 C11 104.94(10)
C26 C10 H10 107.0
C9 C10 H10 107.0
C11 C10 H10 107.0
C19 C11 C12 112.43(11)
C19 C11 C10 111.53(11)
C12 C11 C10 105.05(11)
C19 C11 H11 109.2
C12 C11 H11 109.2
C10 C11 H11 109.2
C13 C12 C11 115.52(11)
C13 C12 C8 117.34(11)
C11 C12 C8 106.29(10)
C13 C12 H12 105.5
C11 C12 H12 105.5
C8 C12 H12 105.5
C18 C13 C14 117.81(13)
C18 C13 C12 121.89(12)
C14 C13 C12 120.25(12)
C15 C14 C13 121.17(14)
C15 C14 H14 119.4
C13 C14 H14 119.4
C16 C15 C14 120.32(14)
C16 C15 H15 119.8
C14 C15 H15 119.8
C17 C16 C15 119.22(14)
C17 C16 H16 120.4
C15 C16 H16 120.4
C16 C17 C18 120.50(14)
C16 C17 H17 119.8
C18 C17 H17 119.8
C17 C18 C13 120.97(14)
C17 C18 H18 119.5
C13 C18 H18 119.5
O4 C19 C20 118.96(12)
O4 C19 C11 121.84(13)
C20 C19 C11 119.17(11)
C21 C20 C25 119.26(13)
C21 C20 C19 118.01(12)
C25 C20 C19 122.71(12)
C22 C21 C20 121.02(13)
C22 C21 H21 119.5
C20 C21 H21 119.5
C23 C22 C21 117.93(13)
C23 C22 H22 121.0
C21 C22 H22 121.0
C24 C23 C22 122.86(14)
C24 C23 N2 118.51(13)
C22 C23 N2 118.63(13)
C23 C24 C25 118.55(13)
C23 C24 H24 120.7
C25 C24 H24 120.7
C24 C25 C20 120.35(13)
C24 C25 H25 119.8
C20 C25 H25 119.8
C27 C26 C28 119.46(14)
C27 C26 C10 124.90(14)
C28 C26 C10 115.56(12)
C26 C27 H27A 120.0
C26 C27 H27B 120.0
H27A C27 H27B 120.0
O7 C28 O8 122.78(13)
O7 C28 C26 123.76(13)
O8 C28 C26 113.46(12)
O8 C29 C30 107.83(13)
O8 C29 H29A 110.1
C30 C29 H29A 110.1
O8 C29 H29B 110.1
C30 C29 H29B 110.1
H29A C29 H29B 108.5
C29 C30 H30A 109.5
C29 C30 H30B 109.5
H30A C30 H30B 109.5
C29 C30 H30C 109.5
H30A C30 H30C 109.5
H30B C30 H30C 109.5
C32 C31 C36 118.17(13)
C32 C31 C9 119.05(12)
C36 C31 C9 122.77(13)
C31 C32 C33 121.06(13)
C31 C32 H32 119.5
C33 C32 H32 119.5
C34 C33 C32 119.80(14)
C34 C33 H33 120.1
C32 C33 H33 120.1
C33 C34 C35 119.92(14)
C33 C34 H34 120.0
C35 C34 H34 120.0
C34 C35 C36 120.20(14)
C34 C35 H35 119.9
C36 C35 H35 119.9
C35 C36 C31 120.85(14)
C35 C36 H36 119.6
C31 C36 H36 119.6

loop_
_geom_bond_atom_site_label_1
_geom_bond_atom_site_label_2
_geom_bond_distance
O1 N1 1.2248(16)
O2 N1 1.2243(15)
O3 C7 1.2157(16)
O4 C19 1.2167(16)
O5 N2 1.2230(16)
O6 N2 1.2300(16)
O7 C28 1.2089(17)
O8 C28 1.3416(17)
O8 C29 1.4451(18)
N1 C3 1.4723(18)
N2 C23 1.4694(19)
C1 C2 1.380(2)
C1 C6 1.3934(19)
C1 H1 0.9500
C2 C3 1.380(2)
C2 H2 0.9500
C3 C4 1.3867(19)
C4 C5 1.3813(19)
C4 H4 0.9500
C5 C6 1.3964(19)
C5 H5 0.9500
C6 C7 1.5098(19)
C7 C8 1.5186(18)
C8 C12 1.5424(18)
C8 C9 1.5573(19)
C8 H8 1.0000
C9 C31 1.5147(19)
C9 C10 1.5362(19)
C9 H9 1.0000
C10 C26 1.5163(19)
C10 C11 1.5875(19)
C10 H10 1.0000
C11 C19 1.5202(19)
C11 C12 1.5410(19)
C11 H11 1.0000
C12 C13 1.5157(19)
C12 H12 1.0000
C13 C18 1.394(2)
C13 C14 1.395(2)
C14 C15 1.388(2)
C14 H14 0.9500
C15 C16 1.384(2)
C15 H15 0.9500
C16 C17 1.383(2)
C16 H16 0.9500
C17 C18 1.389(2)
C17 H17 0.9500
C18 H18 0.9500
C19 C20 1.502(2)
C20 C21 1.3949(19)
C20 C25 1.3968(19)
C21 C22 1.383(2)
C21 H21 0.9500
C22 C23 1.380(2)
C22 H22 0.9500
C23 C24 1.380(2)
C24 C25 1.383(2)
C24 H24 0.9500
C25 H25 0.9500
C26 C27 1.322(2)
C26 C28 1.487(2)
C27 H27A 0.9500
C27 H27B 0.9500
C29 C30 1.505(2)
C29 H29A 0.9900
C29 H29B 0.9900
C30 H30A 0.9800
C30 H30B 0.9800
C30 H30C 0.9800
C31 C32 1.389(2)
C31 C36 1.3892(19)
C32 C33 1.393(2)
C32 H32 0.9500
C33 C34 1.376(2)
C33 H33 0.9500
C34 C35 1.379(2)
C34 H34 0.9500
C35 C36 1.387(2)
C35 H35 0.9500
C36 H36 0.9500

loop_
_geom_torsion_atom_site_label_1
_geom_torsion_atom_site_label_2
_geom_torsion_atom_site_label_3
_geom_torsion_atom_site_label_4
_geom_torsion
C6 C1 C2 C3 2.5(2)
C1 C2 C3 C4 -0.4(2)
C1 C2 C3 N1 -178.67(12)
O2 N1 C3 C2 -164.29(13)
O1 N1 C3 C2 16.59(19)
O2 N1 C3 C4 17.37(19)
O1 N1 C3 C4 -161.75(13)
C2 C3 C4 C5 -2.1(2)
N1 C3 C4 C5 176.19(12)
C3 C4 C5 C6 2.5(2)
C2 C1 C6 C5 -2.2(2)
C2 C1 C6 C7 177.08(13)
C4 C5 C6 C1 -0.4(2)
C4 C5 C6 C7 -179.60(13)
C1 C6 C7 O3 -0.29(19)
C5 C6 C7 O3 178.90(12)
C1 C6 C7 C8 178.35(12)
C5 C6 C7 C8 -2.46(19)
O3 C7 C8 C12 -30.54(17)
C6 C7 C8 C12 150.82(12)
O3 C7 C8 C9 82.05(15)
C6 C7 C8 C9 -96.58(14)
C7 C8 C9 C31 50.51(15)
C12 C8 C9 C31 170.97(11)
C7 C8 C9 C10 -77.50(13)
C12 C8 C9 C10 42.96(12)
C31 C9 C10 C26 72.23(15)
C8 C9 C10 C26 -160.02(10)
C31 C9 C10 C11 -159.20(11)
C8 C9 C10 C11 -31.45(12)
C26 C10 C11 C19 12.21(16)
C9 C10 C11 C19 -114.42(12)
C26 C10 C11 C12 134.27(12)
C9 C10 C11 C12 7.64(13)
C19 C11 C12 C13 -87.11(14)
C10 C11 C12 C13 151.42(10)
C19 C11 C12 C8 140.84(11)
C10 C11 C12 C8 19.37(13)
C7 C8 C12 C13 -51.18(15)
C9 C8 C12 C13 -169.36(11)
C7 C8 C12 C11 79.85(13)
C9 C8 C12 C11 -38.33(12)
C11 C12 C13 C18 -148.24(12)
C8 C12 C13 C18 -21.59(17)
C11 C12 C13 C14 34.45(16)
C8 C12 C13 C14 161.09(12)
C18 C13 C14 C15 0.1(2)
C12 C13 C14 C15 177.52(12)
C13 C14 C15 C16 0.5(2)
C14 C15 C16 C17 -0.4(2)
C15 C16 C17 C18 -0.2(2)
C16 C17 C18 C13 0.8(2)
C14 C13 C18 C17 -0.71(19)
C12 C13 C18 C17 -178.09(12)
C12 C11 C19 O4 -29.15(18)
C10 C11 C19 O4 88.55(16)
C12 C11 C19 C20 153.01(12)
C10 C11 C19 C20 -89.30(14)
O4 C19 C20 C21 -30.26(19)
C11 C19 C20 C21 147.65(13)
O4 C19 C20 C25 148.12(14)
C11 C19 C20 C25 -33.98(19)
C25 C20 C21 C22 0.0(2)
C19 C20 C21 C22 178.39(13)
C20 C21 C22 C23 -1.2(2)
C21 C22 C23 C24 0.9(2)
C21 C22 C23 N2 179.83(12)
O5 N2 C23 C24 -15.73(18)
O6 N2 C23 C24 163.20(12)
O5 N2 C23 C22 165.33(13)
O6 N2 C23 C22 -15.74(18)
C22 C23 C24 C25 0.7(2)
N2 C23 C24 C25 -178.23(12)
C23 C24 C25 C20 -2.0(2)
C21 C20 C25 C24 1.7(2)
C19 C20 C25 C24 -176.66(12)
C9 C10 C26 C27 17.5(2)
C11 C10 C26 C27 -104.79(17)
C9 C10 C26 C28 -159.06(11)
C11 C10 C26 C28 78.68(15)
C29 O8 C28 O7 -2.9(2)
C29 O8 C28 C26 177.05(12)
C27 C26 C28 O7 -163.79(15)
C10 C26 C28 O7 12.9(2)
C27 C26 C28 O8 16.2(2)
C10 C26 C28 O8 -167.05(11)
C28 O8 C29 C30 -169.40(13)
C10 C9 C31 C32 -159.92(12)
C8 C9 C31 C32 78.15(16)
C10 C9 C31 C36 21.45(19)
C8 C9 C31 C36 -100.48(16)
C36 C31 C32 C33 0.6(2)
C9 C31 C32 C33 -178.05(13)
C31 C32 C33 C34 -0.9(2)
C32 C33 C34 C35 0.6(2)
C33 C34 C35 C36 -0.2(2)
C34 C35 C36 C31 -0.1(2)
C32 C31 C36 C35 -0.2(2)
C9 C31 C36 C35 178.47(14)
